data_2231012
loop_
_publ_author_name
'Saraswathi, B. S.'
'Foro, Sabine'
'Gowda, B. Thimme'

_publ_section_title
;
 <i>N</i>-(3-Chlorophenyl)succinimide
;
_journal_coeditor_code BT5570
_journal_issue 8
_journal_name_full 'Acta Crystallographica Section E'
_journal_page_first o1977
_journal_paper_doi 10.1107/S1600536811026845
_journal_volume 67
_journal_year 2011
_chemical_formula_iupac 'C10 H8 Cl N O2'
_chemical_formula_moiety 'C10 H8 Cl N O2'
_chemical_formula_sum 'C10 H8 Cl N O2'
_chemical_formula_weight 209.62
_chemical_name_systematic
;
<i>N</i>-(3-Chlorophenyl)succinimide
;
_space_group_IT_number 61
_symmetry_cell_setting orthorhombic
_symmetry_space_group_name_Hall '-P 2ac 2ab'
_symmetry_space_group_name_H-M 'P b c a'
_atom_sites_solution_hydrogens geom
_atom_sites_solution_primary direct
_atom_sites_solution_secondary difmap
_audit_creation_method SHELXL-97
_cell_angle_alpha 90.00
_cell_angle_beta 90.00
_cell_angle_gamma 90.00
_cell_formula_units_Z 8
_cell_length_a 12.884(2)
_cell_length_b 7.1730(10)
_cell_length_c 20.805(3)
_cell_measurement_reflns_used 1436
_cell_measurement_temperature 293(2)
_cell_measurement_theta_max 27.82
_cell_measurement_theta_min 2.83
_cell_volume 1922.7(5)
_computing_cell_refinement
;
CrysAlis RED (Oxford Diffraction, 2009)
;
_computing_data_collection
;
CrysAlis CCD (Oxford Diffraction, 2009)
;
_computing_data_reduction
;
CrysAlis RED (Oxford Diffraction, 2009)
;
_computing_molecular_graphics 'PLATON (Spek, 2009)'
_computing_publication_material 'SHELXL97 (Sheldrick, 2008)'
_computing_structure_refinement 'SHELXL97 (Sheldrick, 2008)'
_computing_structure_solution 'SHELXS97 (Sheldrick, 2008)'
_diffrn_ambient_temperature 293(2)
_diffrn_measured_fraction_theta_full 0.993
_diffrn_measured_fraction_theta_max 0.993
_diffrn_measurement_device_type
;
Oxford Diffraction Xcalibur diffractometer
with a Sapphire CCD detector
;
_diffrn_measurement_method
;
Rotation method data acquisition using \w
;
_diffrn_radiation_monochromator graphite
_diffrn_radiation_source 'fine-focus sealed tube'
_diffrn_radiation_type MoK\a
_diffrn_radiation_wavelength 0.71073
_diffrn_reflns_av_R_equivalents 0.0436
_diffrn_reflns_av_sigmaI/netI 0.0409
_diffrn_reflns_limit_h_max 15
_diffrn_reflns_limit_h_min -9
_diffrn_reflns_limit_k_max 8
_diffrn_reflns_limit_k_min -6
_diffrn_reflns_limit_l_max 22
_diffrn_reflns_limit_l_min -25
_diffrn_reflns_number 6087
_diffrn_reflns_theta_full 25.35
_diffrn_reflns_theta_max 25.35
_diffrn_reflns_theta_min 3.16
_diffrn_standards_decay_% 0
_diffrn_standards_number 0
_exptl_absorpt_coefficient_mu 0.367
_exptl_absorpt_correction_T_max 0.9677
_exptl_absorpt_correction_T_min 0.8492
_exptl_absorpt_correction_type multi-scan
_exptl_absorpt_process_details
;
(CrysAlis RED; Oxford Diffraction, 2009)
;
_exptl_crystal_colour colourless
_exptl_crystal_density_diffrn 1.448
_exptl_crystal_density_method 'not measured'
_exptl_crystal_description needle
_exptl_crystal_F_000 864
_exptl_crystal_size_max 0.46
_exptl_crystal_size_mid 0.12
_exptl_crystal_size_min 0.09
_refine_diff_density_max 0.320
_refine_diff_density_min -0.460
_refine_ls_extinction_method none
_refine_ls_goodness_of_fit_ref 1.326
_refine_ls_hydrogen_treatment constr
_refine_ls_matrix_type full
_refine_ls_number_parameters 127
_refine_ls_number_reflns 1755
_refine_ls_number_restraints 0
_refine_ls_restrained_S_all 1.326
_refine_ls_R_factor_all 0.1335
_refine_ls_R_factor_gt 0.0816
_refine_ls_shift/su_max 0.001
_refine_ls_shift/su_mean 0.000
_refine_ls_structure_factor_coef Fsqd
_refine_ls_weighting_details 'calc w=1/[\s^2^(Fo^2^)+(0.0157P)^2^+3.1516P] where P=(Fo^2^+2Fc^2^)/3'
_refine_ls_weighting_scheme calc
_refine_ls_wR_factor_gt 0.1213
_refine_ls_wR_factor_ref 0.1368
_reflns_number_gt 1163
_reflns_number_total 1755
_reflns_threshold_expression I>2\s(I)
_cod_data_source_file bt5570.cif
_cod_data_source_block I
_cod_database_code 2231012
_cod_database_fobs_code 2231012

loop_
_symmetry_equiv_pos_as_xyz
'x, y, z'
'-x+1/2, -y, z+1/2'
'x+1/2, -y+1/2, -z'
'-x, y+1/2, -z+1/2'
'-x, -y, -z'
'x-1/2, y, -z-1/2'
'-x-1/2, y-1/2, z'
'x, -y-1/2, z-1/2'

loop_
_atom_site_type_symbol
_atom_site_label
_atom_site_fract_x
_atom_site_fract_y
_atom_site_fract_z
_atom_site_U_iso_or_equiv
_atom_site_adp_type
_atom_site_calc_flag
_atom_site_refinement_flags
_atom_site_occupancy
_atom_site_symmetry_multiplicity
C C1 0.1240(3) 0.3985(6) 0.39944(19) 0.0406(10) Uani d . 1 1
C C2 0.1122(3) 0.2512(6) 0.44197(19) 0.0427(10) Uani d . 1 1
H H2 0.1035 0.1300 0.4269 0.051 Uiso calc R 1 1
C C3 0.1135(3) 0.2881(7) 0.5070(2) 0.0474(12) Uani d . 1 1
C C4 0.1279(3) 0.4651(8) 0.5302(2) 0.0572(13) Uani d . 1 1
H H4 0.1292 0.4874 0.5743 0.069 Uiso calc R 1 1
C C5 0.1403(3) 0.6090(7) 0.4874(2) 0.0590(14) Uani d . 1 1
H H5 0.1504 0.7294 0.5028 0.071 Uiso calc R 1 1
C C6 0.1381(3) 0.5785(6) 0.4213(2) 0.0489(12) Uani d . 1 1
H H6 0.1459 0.6769 0.3926 0.059 Uiso calc R 1 1
C C7 0.2069(4) 0.3968(6) 0.2912(2) 0.0437(11) Uani d . 1 1
C C8 0.1764(4) 0.3477(7) 0.2235(2) 0.0557(13) Uani d . 1 1
H H8A 0.2260 0.2619 0.2047 0.067 Uiso calc R 1 1
H H8B 0.1725 0.4586 0.1970 0.067 Uiso calc R 1 1
C C9 0.0704(4) 0.2568(7) 0.2297(2) 0.0600(14) Uani d . 1 1
H H9A 0.0203 0.3189 0.2023 0.072 Uiso calc R 1 1
H H9B 0.0738 0.1263 0.2177 0.072 Uiso calc R 1 1
C C10 0.0405(4) 0.2769(6) 0.2994(2) 0.0498(12) Uani d . 1 1
N N1 0.1227(3) 0.3623(4) 0.33150(16) 0.0408(9) Uani d . 1 1
O O1 0.2895(2) 0.4592(4) 0.30949(15) 0.0591(9) Uani d . 1 1
O O2 -0.0397(3) 0.2302(5) 0.32476(16) 0.0706(10) Uani d . 1 1
Cl Cl1 0.09625(11) 0.1056(2) 0.56153(6) 0.0722(5) Uani d . 1 1

loop_
_atom_site_aniso_label
_atom_site_aniso_U_11
_atom_site_aniso_U_22
_atom_site_aniso_U_33
_atom_site_aniso_U_12
_atom_site_aniso_U_13
_atom_site_aniso_U_23
C1 0.033(2) 0.048(3) 0.041(2) 0.002(2) -0.0020(19) -0.006(2)
C2 0.042(3) 0.042(2) 0.043(3) 0.004(2) -0.001(2) -0.006(2)
C3 0.036(3) 0.067(3) 0.039(3) 0.002(2) -0.001(2) -0.005(2)
C4 0.042(3) 0.085(4) 0.044(3) -0.004(3) 0.003(2) -0.021(3)
C5 0.041(3) 0.065(3) 0.071(3) -0.008(3) 0.006(3) -0.035(3)
C6 0.038(3) 0.045(3) 0.064(3) -0.004(2) 0.005(2) -0.008(2)
C7 0.055(3) 0.035(2) 0.042(2) 0.003(2) 0.000(2) 0.005(2)
C8 0.076(3) 0.052(3) 0.040(3) 0.002(3) -0.003(2) 0.007(2)
C9 0.081(4) 0.053(3) 0.046(3) -0.006(3) -0.018(3) 0.003(2)
C10 0.057(3) 0.039(3) 0.053(3) -0.003(2) -0.013(3) 0.006(2)
N1 0.044(2) 0.040(2) 0.0386(19) -0.0028(17) -0.0024(17) 0.0015(17)
O1 0.053(2) 0.069(2) 0.055(2) -0.0133(18) 0.0055(17) 0.0002(17)
O2 0.057(2) 0.087(3) 0.068(2) -0.024(2) -0.011(2) 0.003(2)
Cl1 0.0824(9) 0.0924(10) 0.0418(6) 0.0078(8) 0.0035(7) 0.0082(7)

loop_
_atom_type_symbol
_atom_type_description
_atom_type_scat_dispersion_real
_atom_type_scat_dispersion_imag
_atom_type_scat_source
C C 0.0033 0.0016 'International Tables Vol C Tables 4.2.6.8 and 6.1.1.4'
H H 0.0000 0.0000 'International Tables Vol C Tables 4.2.6.8 and 6.1.1.4'
N N 0.0061 0.0033 'International Tables Vol C Tables 4.2.6.8 and 6.1.1.4'
O O 0.0106 0.0060 'International Tables Vol C Tables 4.2.6.8 and 6.1.1.4'
Cl Cl 0.1484 0.1585 'International Tables Vol C Tables 4.2.6.8 and 6.1.1.4'

loop_
_geom_angle_atom_site_label_1
_geom_angle_atom_site_label_2
_geom_angle_atom_site_label_3
_geom_angle
C6 C1 C2 121.2(4)
C6 C1 N1 119.6(4)
C2 C1 N1 119.2(4)
C3 C2 C1 118.6(4)
C3 C2 H2 120.7
C1 C2 H2 120.7
C4 C3 C2 121.7(4)
C4 C3 Cl1 118.9(4)
C2 C3 Cl1 119.4(4)
C3 C4 C5 118.9(4)
C3 C4 H4 120.6
C5 C4 H4 120.6
C4 C5 C6 121.4(5)
C4 C5 H5 119.3
C6 C5 H5 119.3
C1 C6 C5 118.3(4)
C1 C6 H6 120.8
C5 C6 H6 120.8
O1 C7 N1 124.1(4)
O1 C7 C8 127.5(4)
N1 C7 C8 108.5(4)
C7 C8 C9 104.9(4)
C7 C8 H8A 110.8
C9 C8 H8A 110.8
C7 C8 H8B 110.8
C9 C8 H8B 110.8
H8A C8 H8B 108.8
C10 C9 C8 105.7(4)
C10 C9 H9A 110.6
C8 C9 H9A 110.6
C10 C9 H9B 110.6
C8 C9 H9B 110.6
H9A C9 H9B 108.7
O2 C10 N1 124.2(4)
O2 C10 C9 127.8(4)
N1 C10 C9 108.0(4)
C7 N1 C10 112.4(4)
C7 N1 C1 123.3(3)
C10 N1 C1 124.1(4)

loop_
_geom_bond_atom_site_label_1
_geom_bond_atom_site_label_2
_geom_bond_distance
C1 C6 1.380(6)
C1 C2 1.387(6)
C1 N1 1.437(5)
C2 C3 1.379(6)
C2 H2 0.9300
C3 C4 1.371(6)
C3 Cl1 1.746(5)
C4 C5 1.374(7)
C4 H4 0.9300
C5 C6 1.393(6)
C5 H5 0.9300
C6 H6 0.9300
C7 O1 1.214(5)
C7 N1 1.393(5)
C7 C8 1.505(6)
C8 C9 1.518(7)
C8 H8A 0.9700
C8 H8B 0.9700
C9 C10 1.507(6)
C9 H9A 0.9700
C9 H9B 0.9700
C10 O2 1.208(5)
C10 N1 1.395(5)

loop_
_geom_torsion_atom_site_label_1
_geom_torsion_atom_site_label_2
_geom_torsion_atom_site_label_3
_geom_torsion_atom_site_label_4
_geom_torsion
C6 C1 C2 C3 0.8(6)
N1 C1 C2 C3 -179.9(4)
C1 C2 C3 C4 -1.1(7)
C1 C2 C3 Cl1 178.8(3)
C2 C3 C4 C5 0.6(7)
Cl1 C3 C4 C5 -179.3(3)
C3 C4 C5 C6 0.3(7)
C2 C1 C6 C5 0.1(6)
N1 C1 C6 C5 -179.2(4)
C4 C5 C6 C1 -0.6(7)
O1 C7 C8 C9 173.9(4)
N1 C7 C8 C9 -7.3(5)
C7 C8 C9 C10 5.9(5)
C8 C9 C10 O2 176.9(5)
C8 C9 C10 N1 -2.7(5)
O1 C7 N1 C10 -175.1(4)
C8 C7 N1 C10 6.0(5)
O1 C7 N1 C1 0.5(6)
C8 C7 N1 C1 -178.4(4)
O2 C10 N1 C7 178.3(4)
C9 C10 N1 C7 -2.0(5)
O2 C10 N1 C1 2.7(7)
C9 C10 N1 C1 -177.6(4)
C6 C1 N1 C7 61.9(5)
C2 C1 N1 C7 -117.5(4)
C6 C1 N1 C10 -123.0(4)
C2 C1 N1 C10 57.7(5)

loop_
_cod_related_entry_id
_cod_related_entry_database
_cod_related_entry_code
1 ChemSpider 76579
